data_2207226
loop_
_publ_author_name
'Wiggin, Seth B.'
'Weller, Mark T.'

_publ_section_title
;
Redetermination of CaB~8~O~11~(OH)~4~ at low temperature
;
_journal_coeditor_code HB6258
_journal_issue 11
_journal_name_full 'Acta Crystallographica, Section E'
_journal_page_first i243
_journal_page_last i245
_journal_paper_doi 10.1107/S1600536805029296
_journal_volume 61
_journal_year 2005
_chemical_formula_iupac 'Ca B8 O11 (O H)4'
_chemical_formula_moiety 'B8 H4 O15, Ca'
_chemical_formula_structural 'Ca B8 O11 (O H)4'
_chemical_formula_sum 'B8 Ca H4 O15'
_chemical_formula_weight 370.59
_chemical_name_systematic
;
calcium octaborate tetrahydroxide
;
_space_group_IT_number 4
_symmetry_cell_setting monoclinic
_symmetry_space_group_name_Hall 'P 2yb'
_symmetry_space_group_name_H-M 'P 1 21 1'
_audit_creation_method 'WinGX routine CIF_UPDATE'
_cell_angle_alpha 90
_cell_angle_beta 108.76(6)
_cell_angle_gamma 90
_cell_formula_units_Z 2
_cell_length_a 7.481(6)
_cell_length_b 8.2693(12)
_cell_length_c 9.859(3)
_cell_measurement_reflns_used 2430
_cell_measurement_temperature 120(2)
_cell_measurement_theta_max 27.485
_cell_measurement_theta_min 2.910
_cell_volume 577.5(5)
_computing_cell_refinement 'DENZO (Otwinowski & Minor, 1997) and COLLECT'
_computing_data_collection 'COLLECT (Hooft, 1998)'
_computing_data_reduction 'DENZO and COLLECT'
_computing_molecular_graphics 'DIAMOND (Brandenburg, 1999)'
_computing_publication_material 'Please specify'
_computing_structure_refinement 'SHELXL97 (Sheldrick, 1997)'
_computing_structure_solution 'Please specify'
_diffrn_detector_area_resol_mean 9.091
_diffrn_measured_fraction_theta_full 0.991
_diffrn_measured_fraction_theta_max 0.991
_diffrn_measurement_device '95mm CCD camera on \k-goniostat'
_diffrn_measurement_device_type 'Bruker--Nonius KappaCCD area-detector'
_diffrn_measurement_method '\f and \w'
_diffrn_radiation_monochromator '10cm confocal mirrors'
_diffrn_radiation_source 'Bruker-Nonius FR591 rotating anode'
_diffrn_radiation_type MoK\a
_diffrn_radiation_wavelength 0.71073
_diffrn_reflns_av_R_equivalents 0.0585
_diffrn_reflns_limit_h_max 9
_diffrn_reflns_limit_h_min -9
_diffrn_reflns_limit_k_max 10
_diffrn_reflns_limit_k_min -10
_diffrn_reflns_limit_l_max 12
_diffrn_reflns_limit_l_min -12
_diffrn_reflns_number 13192
_diffrn_reflns_theta_full 27.52
_diffrn_reflns_theta_max 27.52
_diffrn_reflns_theta_min 3
_diffrn_standards_number 0
_exptl_absorpt_coefficient_mu 0.635
_exptl_absorpt_correction_T_max 0.994
_exptl_absorpt_correction_T_min 0.732
_exptl_absorpt_correction_type multi-scan
_exptl_absorpt_process_details '(SADABS; Sheldrick, 2003)'
_exptl_crystal_colour colourless
_exptl_crystal_density_diffrn 2.131
_exptl_crystal_density_method 'not measured'
_exptl_crystal_description plate
_exptl_crystal_F_000 368
_exptl_crystal_size_max 0.06
_exptl_crystal_size_mid 0.06
_exptl_crystal_size_min 0.01
_refine_diff_density_max 0.319
_refine_diff_density_min -0.404
_refine_ls_abs_structure_details 'Flack (1983), 1196 Friedel pairs'
_refine_ls_abs_structure_Flack 0.03(3)
_refine_ls_extinction_method none
_refine_ls_goodness_of_fit_ref 1.054
_refine_ls_hydrogen_treatment refall
_refine_ls_matrix_type full
_refine_ls_number_parameters 233
_refine_ls_number_reflns 2611
_refine_ls_number_restraints 1
_refine_ls_restrained_S_all 1.054
_refine_ls_R_factor_gt 0.034
_refine_ls_shift/su_max 0
_refine_ls_structure_factor_coef Fsqd
_refine_ls_weighting_details 'calc w = 1/[\s^2^(Fo^2^)+(0.0314P)^2^+0.2076P] where P = (Fo^2^+2Fc^2^)/3'
_refine_ls_weighting_scheme calc
_refine_ls_wR_factor_ref 0.0752
_reflns_number_gt 2430
_reflns_number_total 2611
_reflns_threshold_expression I>2\s(I)
_cod_data_source_file hb6258.cif
_cod_depositor_comments
;
The following automatic conversions were performed:
'_symmetry_cell_setting' value 'Monoclinic' changed to 'monoclinic'
according to '/home/saulius/struct/CIF-dictionaries/cif_core.dic'
dictionary named 'cif_core.dic' version 2.4.1 from 2010-06-29.

Automatic conversion script
Id: cif_fix_enum 1527 2010-12-29 10:47:43Z saulius 
;
_cod_original_sg_symbol_H-M 'P 21'
_cod_database_code 2207226

loop_
_symmetry_equiv_pos_as_xyz
'x, y, z'
'-x, y+1/2, -z'

loop_
_atom_site_label
_atom_site_fract_x
_atom_site_fract_y
_atom_site_fract_z
_atom_site_U_iso_or_equiv
_atom_site_adp_type
_atom_site_calc_flag
_atom_site_occupancy
_atom_site_type_symbol
B1 0.1035(4) 0.2765(4) 0.2720(3) 0.0113(5) Uani d 1 B
B2 0.0908(4) 0.2695(4) 0.5216(3) 0.0114(6) Uani d 1 B
B3 0.3787(4) 0.1696(3) 0.7189(3) 0.0086(6) Uani d 1 B
B4 0.4671(4) 0.1318(3) 0.9806(3) 0.0095(6) Uani d 1 B
B5 0.5905(4) 0.3827(3) 0.9050(3) 0.0092(6) Uani d 1 B
B6 0.8931(4) 0.3814(4) 0.8517(3) 0.0121(6) Uani d 1 B
B7 0.5944(4) 0.3830(3) 0.6449(3) 0.0087(5) Uani d 1 B
B8 0.4913(4) 0.1220(3) 0.5148(3) 0.0099(6) Uani d 1 B
O1 0.2331(2) 0.3060(2) 0.20108(18) 0.0141(4) Uani d 1 O
O2 -0.0882(2) 0.2699(3) 0.2085(2) 0.0166(4) Uani d 1 O
O3 0.1776(2) 0.2518(2) 0.41723(18) 0.0137(4) Uani d 1 O
O4 -0.0921(3) 0.3203(3) 0.48254(19) 0.0202(5) Uani d 1 O
O5 0.1892(2) 0.2394(2) 0.66179(18) 0.0116(4) Uani d 1 O
O6 0.3931(2) 0.0722(2) 0.84528(18) 0.0105(4) Uani d 1 O
O7 0.5296(2) 0.2872(2) 1.00614(16) 0.0102(3) Uani d 1 O
O8 0.5214(2) 0.3078(2) 0.75752(16) 0.0092(3) Uani d 1 O
O9 0.4256(2) 0.0600(2) 0.61924(18) 0.0094(4) Uani d 1 O
O10 0.5179(2) 0.5466(2) 0.89685(18) 0.0108(4) Uani d 1 O
O11 0.7977(2) 0.3809(2) 0.94971(17) 0.0124(4) Uani d 1 O
O12 0.8015(2) 0.4038(2) 0.70949(18) 0.0117(4) Uani d 1 O
O13 0.5652(2) 0.2750(2) 0.52450(17) 0.0101(4) Uani d 1 O
O14 1.0848(3) 0.3566(3) 0.9032(2) 0.0190(4) Uani d 1 O
O15 0.4999(2) 0.0372(2) 0.39748(18) 0.0107(4) Uani d 1 O
Ca1 0.60200(6) 0.29083(6) 0.27828(5) 0.01030(12) Uani d 1 Ca
H1 0.191(5) 0.320(4) 0.109(3) 0.029(9) Uiso d 1 H
H2 -0.120(5) 0.300(5) 0.119(4) 0.047(11) Uiso d 1 H
H4 -0.127(6) 0.337(5) 0.560(4) 0.061(14) Uiso d 1 H
H14 1.130(6) 0.314(5) 0.827(4) 0.054(12) Uiso d 1 H

loop_
_atom_site_aniso_label
_atom_site_aniso_U_11
_atom_site_aniso_U_22
_atom_site_aniso_U_33
_atom_site_aniso_U_12
_atom_site_aniso_U_13
_atom_site_aniso_U_23
B1 0.0134(12) 0.0077(14) 0.0125(13) 0.0017(11) 0.0038(10) -0.0002(11)
B2 0.0106(12) 0.0130(14) 0.0108(13) 0.0025(12) 0.0037(10) 0.0016(11)
B3 0.0082(13) 0.0079(14) 0.0096(13) -0.0014(10) 0.0028(11) -0.0012(10)
B4 0.0081(13) 0.0114(13) 0.0081(14) 0.0012(11) 0.0015(11) 0.0006(11)
B5 0.0096(13) 0.0100(13) 0.0077(13) -0.0015(11) 0.0025(11) -0.0010(11)
B6 0.0111(14) 0.0117(14) 0.0125(14) -0.0002(11) 0.0024(11) -0.0006(11)
B7 0.0104(14) 0.0091(13) 0.0061(13) -0.0001(11) 0.0017(11) -0.0018(11)
B8 0.0073(13) 0.0107(13) 0.0105(14) 0.0027(10) 0.0010(10) 0.0022(11)
O1 0.0138(8) 0.0197(10) 0.0082(8) 0.0015(8) 0.0025(7) 0.0029(8)
O2 0.0120(8) 0.0257(12) 0.0108(9) 0.0016(8) 0.0021(7) 0.0009(8)
O3 0.0088(8) 0.0214(10) 0.0105(9) 0.0030(7) 0.0027(7) 0.0016(7)
O4 0.0140(9) 0.0376(13) 0.0091(9) 0.0075(9) 0.0039(7) 0.0012(8)
O5 0.0101(9) 0.0132(9) 0.0120(9) 0.0016(6) 0.0039(7) 0.0000(6)
O6 0.0125(9) 0.0101(9) 0.0089(9) -0.0027(7) 0.0035(7) -0.0001(7)
O7 0.0130(8) 0.0085(7) 0.0094(7) 0.0003(9) 0.0040(6) -0.0004(8)
O8 0.0136(8) 0.0068(8) 0.0076(8) -0.0032(8) 0.0037(6) -0.0010(7)
O9 0.0113(9) 0.0088(9) 0.0086(8) -0.0010(7) 0.0038(7) -0.0001(7)
O10 0.0139(9) 0.0093(8) 0.0087(9) 0.0015(7) 0.0029(7) 0.0003(7)
O11 0.0119(9) 0.0159(9) 0.0089(9) 0.0013(8) 0.0026(7) 0.0003(7)
O12 0.0114(9) 0.0120(9) 0.0115(9) 0.0001(7) 0.0035(7) 0.0013(7)
O13 0.0112(8) 0.0093(9) 0.0099(8) -0.0012(8) 0.0038(6) -0.0022(7)
O14 0.0095(9) 0.0366(12) 0.0108(9) 0.0043(8) 0.0030(7) 0.0018(8)
O15 0.0123(9) 0.0107(8) 0.0082(8) -0.0013(7) 0.0017(7) -0.0013(7)
Ca1 0.0114(2) 0.0098(2) 0.0096(2) 0.0003(2) 0.00327(17) -0.0004(2)

loop_
_atom_type_symbol
_atom_type_description
_atom_type_scat_dispersion_real
_atom_type_scat_dispersion_imag
_atom_type_scat_source
B B 0.0013 0.0007 'International Tables Vol C Tables 4.2.6.8 and 6.1.1.4'
O O 0.0106 0.006 'International Tables Vol C Tables 4.2.6.8 and 6.1.1.4'
Ca Ca 0.2262 0.3064 'International Tables Vol C Tables 4.2.6.8 and 6.1.1.4'
H H 0 0 'International Tables Vol C Tables 4.2.6.8 and 6.1.1.4'

loop_
_geom_angle_atom_site_label_1
_geom_angle_atom_site_label_2
_geom_angle_atom_site_label_3
_geom_angle_site_symmetry_1
_geom_angle_site_symmetry_3
_geom_angle
_geom_angle_publ_flag
O2 B1 O3 . . 118.8(2) ?
O2 B1 O1 . . 125.2(2) ?
O3 B1 O1 . . 116.0(2) ?
O4 B2 O5 . . 120.6(2) ?
O4 B2 O3 . . 119.2(2) ?
O5 B2 O3 . . 120.2(2) ?
O6 B3 O9 . . 105.4(2) ?
O6 B3 O5 . . 110.0(2) ?
O9 B3 O5 . . 113.5(2) ?
O6 B3 O8 . . 110.3(2) ?
O9 B3 O8 . . 109.42(19) ?
O5 B3 O8 . . 108.3(2) ?
O6 B4 O7 . . 122.0(2) ?
O6 B4 O10 . 2_647 124.7(2) ?
O7 B4 O10 . 2_647 113.3(2) ?
O10 B5 O7 . . 110.5(2) ?
O10 B5 O11 . . 111.5(2) ?
O7 B5 O11 . . 108.7(2) ?
O10 B5 O8 . . 108.9(2) ?
O7 B5 O8 . . 110.6(2) ?
O11 B5 O8 . . 106.6(2) ?
O12 B6 O11 . . 121.5(2) ?
O12 B6 O14 . . 121.4(2) ?
O11 B6 O14 . . 117.1(2) ?
O13 B7 O15 . 2_656 112.0(2) ?
O13 B7 O12 . . 106.6(2) ?
O15 B7 O12 2_656 . 111.4(2) ?
O13 B7 O8 . . 110.7(2) ?
O15 B7 O8 2_656 . 108.32(19) ?
O12 B7 O8 . . 107.76(19) ?
O15 B8 O13 . . 113.8(2) ?
O15 B8 O9 . . 124.5(2) ?
O13 B8 O9 . . 121.7(2) ?
B1 O1 H1 . . 118(2) ?
Ca1 O1 H1 . . 108(2) ?
B1 O2 Ca1 . 1_455 139.51(16) ?
B1 O2 H2 . . 111(3) ?
Ca1 O2 H2 1_455 . 105(3) ?
B1 O3 B2 . . 128.9(2) ?
B2 O4 Ca1 . 1_455 139.90(17) ?
B2 O4 H4 . . 110(3) ?
Ca1 O4 H4 1_455 . 105(3) ?
B2 O5 B3 . . 127.0(2) ?
B4 O6 B3 . . 122.2(2) ?
B4 O6 Ca1 . 2_646 135.38(16) ?
B3 O6 Ca1 . 2_646 95.79(13) ?
B4 O7 B5 . . 123.3(2) ?
B4 O7 Ca1 . 1_556 98.58(15) ?
B5 O7 Ca1 . 1_556 134.77(15) ?
B5 O8 B7 . . 116.33(19) y
B5 O8 B3 . . 122.88(18) y
B7 O8 B3 . . 120.73(18) y
B8 O9 B3 . . 119.6(2) ?
B8 O9 Ca1 . 2_646 137.40(16) ?
B3 O9 Ca1 . 2_646 102.32(14) ?
B4 O10 B5 2_657 . 120.5(2) ?
B4 O10 Ca1 2_657 2_656 95.64(15) ?
B5 O10 Ca1 . 2_656 142.95(15) ?
B6 O11 B5 . . 121.7(2) ?
B6 O12 B7 . . 122.5(2) ?
B8 O13 B7 . . 125.3(2) ?
B8 O13 Ca1 . . 98.42(15) ?
B7 O13 Ca1 . . 136.19(15) ?
B6 O14 H14 . . 110(2) ?
B8 O15 B7 . 2_646 122.8(2) ?
B8 O15 Ca1 . . 93.93(15) ?
B7 O15 Ca1 2_646 . 138.97(15) ?
O9 Ca1 O4 2_656 1_655 76.20(7) ?
O9 Ca1 O13 2_656 . 66.86(6) ?
O4 Ca1 O13 1_655 . 65.85(8) ?
O9 Ca1 O7 2_656 1_554 114.83(6) ?
O4 Ca1 O7 1_655 1_554 131.92(7) ?
O13 Ca1 O7 . 1_554 162.18(6) ?
O9 Ca1 O1 2_656 . 81.81(7) ?
O4 Ca1 O1 1_655 . 145.73(7) ?
O13 Ca1 O1 . . 81.49(8) ?
O7 Ca1 O1 1_554 . 81.26(8) ?
O9 Ca1 O10 2_656 2_646 154.72(6) ?
O4 Ca1 O10 1_655 2_646 129.02(7) ?
O13 Ca1 O10 . 2_646 118.17(6) ?
O7 Ca1 O10 1_554 2_646 52.31(6) ?
O1 Ca1 O10 . 2_646 74.93(7) ?
O9 Ca1 O2 2_656 1_655 111.21(6) ?
O4 Ca1 O2 1_655 1_655 64.27(8) ?
O13 Ca1 O2 . 1_655 128.64(8) ?
O7 Ca1 O2 1_554 1_655 68.41(8) ?
O1 Ca1 O2 . 1_655 149.66(6) ?
O10 Ca1 O2 2_646 1_655 85.45(7) ?
O9 Ca1 O6 2_656 2_656 53.88(6) ?
O4 Ca1 O6 1_655 2_656 98.03(7) ?
O13 Ca1 O6 . 2_656 120.74(6) ?
O7 Ca1 O6 1_554 2_656 63.58(6) ?
O1 Ca1 O6 . 2_656 89.61(7) ?
O10 Ca1 O6 2_646 2_656 115.40(6) ?
O2 Ca1 O6 1_655 2_656 78.02(7) ?
O9 Ca1 O15 2_656 . 117.30(6) ?
O4 Ca1 O15 1_655 . 92.26(7) ?
O13 Ca1 O15 . . 52.77(6) ?
O7 Ca1 O15 1_554 . 117.66(7) ?
O1 Ca1 O15 . . 74.82(7) ?
O10 Ca1 O15 2_646 . 66.02(6) ?
O2 Ca1 O15 1_655 . 118.11(7) ?
O6 Ca1 O15 2_656 . 163.61(6) ?
O9 Ca1 B8 2_656 . 91.19(7) ?
O4 Ca1 B8 1_655 . 80.44(8) ?
O13 Ca1 B8 . . 26.40(7) ?
O7 Ca1 B8 1_554 . 141.02(7) ?
O1 Ca1 B8 . . 74.02(9) ?
O10 Ca1 B8 2_646 . 91.80(7) ?
O2 Ca1 B8 1_655 . 130.46(8) ?
O6 Ca1 B8 2_656 . 143.67(7) ?
O15 Ca1 B8 . . 26.64(7) ?
O9 Ca1 B4 2_656 1_554 136.70(7) ?
O4 Ca1 B4 1_655 1_554 137.46(8) ?
O13 Ca1 B4 . 1_554 142.12(7) ?
O7 Ca1 B4 1_554 1_554 26.00(7) ?
O1 Ca1 B4 . 1_554 75.61(9) ?
O10 Ca1 B4 2_646 1_554 26.36(7) ?
O2 Ca1 B4 1_655 1_554 76.60(9) ?
O6 Ca1 B4 2_656 1_554 89.16(7) ?
O15 Ca1 B4 . 1_554 91.85(7) ?
B8 Ca1 B4 . 1_554 116.57(8) ?
O9 Ca1 B3 2_656 2_656 27.05(6) ?
O4 Ca1 B3 1_655 2_656 82.49(7) ?
O13 Ca1 B3 . 2_656 93.55(7) ?
O7 Ca1 B3 1_554 2_656 90.83(7) ?
O1 Ca1 B3 . 2_656 89.77(7) ?
O10 Ca1 B3 2_646 2_656 141.33(7) ?
O2 Ca1 B3 1_655 2_656 91.50(7) ?
O6 Ca1 B3 2_656 2_656 27.57(6) ?
O15 Ca1 B3 . 2_656 144.13(7) ?
B8 Ca1 B3 . 2_656 118.24(8) ?
B4 Ca1 B3 1_554 2_656 115.83(8) ?

loop_
_geom_bond_atom_site_label_1
_geom_bond_atom_site_label_2
_geom_bond_site_symmetry_2
_geom_bond_distance
_geom_bond_publ_flag
B1 O2 . 1.370(3) ?
B1 O3 . 1.374(3) ?
B1 O1 . 1.387(3) ?
B2 O4 . 1.363(3) ?
B2 O5 . 1.364(3) ?
B2 O3 . 1.390(3) ?
B3 O6 . 1.458(3) ?
B3 O9 . 1.460(3) ?
B3 O5 . 1.465(3) ?
B3 O8 . 1.526(3) ?
B4 O6 . 1.361(3) ?
B4 O7 . 1.363(4) ?
B4 O10 2_647 1.372(3) ?
B5 O10 . 1.452(3) ?
B5 O7 . 1.455(3) ?
B5 O11 . 1.469(3) ?
B5 O8 . 1.511(3) ?
B6 O12 . 1.361(3) ?
B6 O11 . 1.374(3) ?
B6 O14 . 1.374(4) ?
B7 O13 . 1.444(3) ?
B7 O15 2_656 1.453(3) ?
B7 O12 . 1.483(3) ?
B7 O8 . 1.519(3) ?
B8 O15 . 1.372(3) ?
B8 O13 . 1.372(3) ?
B8 O9 . 1.375(3) ?
O1 H1 . 0.86(3) ?
O2 H2 . 0.87(4) ?
O4 H4 . 0.90(4) ?
O14 H14 . 0.98(4) ?
O2 Ca1 1_455 2.626(3) ?
O4 Ca1 1_455 2.528(3) ?
O6 Ca1 2_646 2.6320(18) ?
O7 Ca1 1_556 2.5610(19) ?
O9 Ca1 2_646 2.4806(18) ?
O10 B4 2_657 1.372(3) ?
O10 Ca1 2_656 2.621(2) ?
O15 B7 2_646 1.453(3) ?
Ca1 O1 . 2.619(3) y
Ca1 O13 . 2.5329(18) y
Ca1 O15 . 2.634(2) y
Ca1 O9 2_656 2.4806(18) y
Ca1 O4 1_655 2.528(3) y
Ca1 O7 1_554 2.5610(19) y
Ca1 O10 2_646 2.621(2) y
Ca1 O2 1_655 2.626(3) y
Ca1 O6 2_656 2.6320(18) y

loop_
_geom_hbond_atom_site_label_D
_geom_hbond_atom_site_label_H
_geom_hbond_atom_site_label_A
_geom_hbond_site_symmetry_A
_geom_hbond_distance_DH
_geom_hbond_distance_HA
_geom_hbond_distance_DA
_geom_hbond_angle_DHA
O14 H14 O5 1_655 0.98(4) 1.93(4) 2.900(3) 173(3)
O1 H1 O14 1_454 0.86(3) 1.95(3) 2.817(3) 177(3)
O2 H2 O11 1_454 0.87(4) 1.72(4) 2.585(3) 172(4)
O2 H2 O7 1_454 0.87(4) 2.50(4) 2.917(4) 110(3)
O4 H4 O12 1_455 0.90(4) 1.81(4) 2.695(3) 171(4)
O4 H4 O13 1_455 0.90(4) 2.27(4) 2.751(3) 113(3)
